data_4088123
loop_
_publ_author_name
'Kubanik, Mario'
'Holtkamp, Hannah'
'S\"ohnel, Tilo'
'Jamieson, Stephen M. F.'
'Hartinger, Christian G.'

_publ_section_title
;
 Impact of the Halogen Substitution Pattern on the Biological Activity of
 Organoruthenium 8-Hydroxyquinoline Anticancer Agents
;
_journal_issue 23
_journal_name_full Organometallics
_journal_page_first 5658
_journal_paper_doi 10.1021/acs.organomet.5b00868
_journal_volume 34
_journal_year 2015
_chemical_formula_moiety 'C19 H20 Cl N O Ru'
_chemical_formula_sum 'C19 H20 Cl N O Ru'
_chemical_formula_weight 414.88
_chemical_name_systematic
;
Chlorido(8-quinolinolato-?N1,?O8)(?6-p-cymene)ruthenium(II)
;
_space_group_crystal_system monoclinic
_space_group_IT_number 14
_space_group_name_Hall '-P 2yn'
_space_group_name_H-M_alt 'P 1 21/n 1'
_atom_sites_solution_hydrogens geom
_atom_sites_solution_primary direct
_atom_sites_solution_secondary difmap
_audit_creation_method SHELXL-2013
_cell_angle_alpha 90
_cell_angle_beta 102.9890(10)
_cell_angle_gamma 90
_cell_formula_units_Z 4
_cell_length_a 10.6061(3)
_cell_length_b 13.2190(4)
_cell_length_c 12.2796(3)
_cell_measurement_reflns_used 9889
_cell_measurement_temperature 99(2)
_cell_measurement_theta_max 27.420
_cell_measurement_theta_min 3.211
_cell_volume 1677.57(8)
_computing_cell_refinement '<i>SAINT</i> (Bruker, 2008)'
_computing_data_collection '<i>APEX2</i> (Bruker, 2008)'
_computing_data_reduction '<i>SAINT</i> (Bruker, 2008)'
_computing_publication_material 'SHELXL-2013 (Sheldrick, 2013)'
_computing_structure_refinement 'SHELXL-2013 (Sheldrick, 2013)'
_computing_structure_solution 'SHELXS-97 (Sheldrick, 1990)'
_diffrn_ambient_temperature 99(2)
_diffrn_measured_fraction_theta_full 0.997
_diffrn_measured_fraction_theta_max 0.998
_diffrn_measurement_device_type 'Bruker SMART APEXII CCD'
_diffrn_measurement_method '\w and \f scans'
_diffrn_radiation_type MoK\a
_diffrn_radiation_wavelength 0.71073
_diffrn_reflns_av_R_equivalents 0.0562
_diffrn_reflns_av_unetI/netI 0.0432
_diffrn_reflns_Laue_measured_fraction_full 0.997
_diffrn_reflns_Laue_measured_fraction_max 0.998
_diffrn_reflns_limit_h_max 13
_diffrn_reflns_limit_h_min -13
_diffrn_reflns_limit_k_max 15
_diffrn_reflns_limit_k_min -17
_diffrn_reflns_limit_l_max 15
_diffrn_reflns_limit_l_min -15
_diffrn_reflns_number 19998
_diffrn_reflns_point_group_measured_fraction_full 0.997
_diffrn_reflns_point_group_measured_fraction_max 0.998
_diffrn_reflns_theta_full 25.242
_diffrn_reflns_theta_max 27.497
_diffrn_reflns_theta_min 2.296
_diffrn_source 'fine-focus sealed tube'
_exptl_absorpt_coefficient_mu 1.097
_exptl_absorpt_correction_T_max 0.7886
_exptl_absorpt_correction_T_min 0.5690
_exptl_absorpt_correction_type multi-scan
_exptl_absorpt_process_details '(<i>SADABS</i>; Bruker, 2004)'
_exptl_crystal_density_diffrn 1.643
_exptl_crystal_description 'not regular'
_exptl_crystal_F_000 840
_exptl_crystal_size_max 0.360
_exptl_crystal_size_mid 0.240
_exptl_crystal_size_min 0.160
_refine_diff_density_max 0.585
_refine_diff_density_min -0.713
_refine_diff_density_rms 0.093
_refine_ls_extinction_method none
_refine_ls_goodness_of_fit_ref 1.041
_refine_ls_hydrogen_treatment refxyz
_refine_ls_matrix_type full
_refine_ls_number_parameters 211
_refine_ls_number_reflns 3848
_refine_ls_number_restraints 0
_refine_ls_restrained_S_all 1.041
_refine_ls_R_factor_all 0.0347
_refine_ls_R_factor_gt 0.0284
_refine_ls_shift/su_max 0.000
_refine_ls_shift/su_mean 0.000
_refine_ls_structure_factor_coef Fsqd
_refine_ls_weighting_details
;
 w=1/[\s^2^(Fo^2^)+(0.0369P)^2^+0.4049P]
 where P=(Fo^2^+2Fc^2^)/3
;
_refine_ls_weighting_scheme calc
_refine_ls_wR_factor_gt 0.0707
_refine_ls_wR_factor_ref 0.0747
_reflns_Friedel_coverage 0.000
_reflns_number_gt 3352
_reflns_number_total 3848
_reflns_threshold_expression 'I > 2\s(I)'
_cod_data_source_file om5b00868_si_002.cif
_cod_data_source_block 1a
_cod_original_sg_symbol_H-M 'P 21/n'
_cod_database_code 4088123
_shelx_space_group_comment
;
The symmetry employed for this shelxl refinement is uniquely defined
by the following loop, which should always be used as a source of
symmetry information in preference to the above space-group names.
They are only intended as comments.
;
_shelx_estimated_absorpt_t_min 0.693
_shelx_estimated_absorpt_t_max 0.844
_shelxl_version_number 2013-2

loop_
_space_group_symop_operation_xyz
'x, y, z'
'-x+1/2, y+1/2, -z+1/2'
'-x, -y, -z'
'x-1/2, -y-1/2, z-1/2'

loop_
_atom_site_label
_atom_site_type_symbol
_atom_site_fract_x
_atom_site_fract_y
_atom_site_fract_z
_atom_site_U_iso_or_equiv
_atom_site_adp_type
_atom_site_occupancy
_atom_site_site_symmetry_order
_atom_site_calc_flag
_atom_site_refinement_flags_posn
_atom_site_refinement_flags_adp
C1 C 0.1508(2) 0.40622(18) 0.58538(19) 0.0211(5) Uani 1 1 d . .
H1 H 0.1527 0.4036 0.6630 0.025 Uiso 1 1 calc R U
C2 C 0.1673(2) 0.50003(18) 0.5362(2) 0.0233(5) Uani 1 1 d . .
H2 H 0.1794 0.5597 0.5804 0.028 Uiso 1 1 calc R U
C3 C 0.1659(2) 0.50542(18) 0.4247(2) 0.0228(5) Uani 1 1 d . .
H3 H 0.1773 0.5687 0.3914 0.027 Uiso 1 1 calc R U
C4 C 0.1474(2) 0.41663(18) 0.35925(19) 0.0194(5) Uani 1 1 d . .
C5 C 0.1471(2) 0.4123(2) 0.2439(2) 0.0237(5) Uani 1 1 d . .
H5 H 0.1580 0.4722 0.2044 0.028 Uiso 1 1 calc R U
C6 C 0.1309(2) 0.32065(19) 0.1897(2) 0.0243(6) Uani 1 1 d . .
H6 H 0.1326 0.3185 0.1128 0.029 Uiso 1 1 calc R U
C7 C 0.1121(2) 0.23026(19) 0.24347(19) 0.0215(5) Uani 1 1 d . .
H7 H 0.1003 0.1687 0.2026 0.026 Uiso 1 1 calc R U
C8 C 0.1105(2) 0.23023(17) 0.35706(18) 0.0164(4) Uani 1 1 d . .
C9 C 0.1302(2) 0.32489(16) 0.41413(18) 0.0162(5) Uani 1 1 d . .
C10 C 0.2563(2) 0.06878(18) 0.62616(18) 0.0204(5) Uani 1 1 d . .
C11 C 0.1388(2) 0.01639(17) 0.62768(18) 0.0196(5) Uani 1 1 d . .
H11 H 0.1079 -0.0374 0.5707 0.023 Uiso 1 1 calc R U
C12 C 0.0529(2) 0.05511(17) 0.68877(18) 0.0186(5) Uani 1 1 d . .
H12 H -0.0374 0.0279 0.6732 0.022 Uiso 1 1 calc R U
C13 C 0.0806(2) 0.14632(18) 0.75345(18) 0.0172(5) Uani 1 1 d . .
C14 C 0.1987(2) 0.19509(18) 0.75463(18) 0.0179(5) Uani 1 1 d . .
H14 H 0.2123 0.2651 0.7858 0.021 Uiso 1 1 calc R U
C15 C 0.2863(2) 0.15682(18) 0.69153(19) 0.0194(5) Uani 1 1 d . .
H15 H 0.3595 0.2005 0.6808 0.023 Uiso 1 1 calc R U
C16 C 0.3399(3) 0.0338(2) 0.5499(2) 0.0295(6) Uani 1 1 d . .
H16A H 0.3805 0.0924 0.5228 0.044 Uiso 1 1 calc R U
H16B H 0.2867 -0.0024 0.4862 0.044 Uiso 1 1 calc R U
H16C H 0.4073 -0.0116 0.5908 0.044 Uiso 1 1 calc R U
C17 C -0.0176(2) 0.18481(18) 0.81556(19) 0.0212(5) Uani 1 1 d . .
H17 H -0.1056 0.1678 0.7698 0.025 Uiso 1 1 calc R U
C18 C -0.0003(3) 0.1289(2) 0.9270(2) 0.0328(6) Uani 1 1 d . .
H18A H 0.0848 0.1450 0.9742 0.049 Uiso 1 1 calc R U
H18B H -0.0066 0.0558 0.9133 0.049 Uiso 1 1 calc R U
H18C H -0.0680 0.1500 0.9649 0.049 Uiso 1 1 calc R U
C19 C -0.0122(3) 0.2987(2) 0.8333(2) 0.0319(6) Uani 1 1 d . .
H19A H 0.0690 0.3167 0.8855 0.048 Uiso 1 1 calc R U
H19B H -0.0854 0.3201 0.8642 0.048 Uiso 1 1 calc R U
H19C H -0.0166 0.3328 0.7616 0.048 Uiso 1 1 calc R U
N1 N 0.13273(19) 0.32129(13) 0.52629(16) 0.0165(4) Uani 1 1 d . .
O1 O 0.09428(16) 0.14877(12) 0.41371(13) 0.0187(3) Uani 1 1 d . .
Cl1 Cl -0.12773(5) 0.22319(4) 0.51989(4) 0.01852(13) Uani 1 1 d . .
Ru1 Ru 0.09800(2) 0.17588(2) 0.58098(2) 0.01382(8) Uani 1 1 d . .

loop_
_atom_site_aniso_label
_atom_site_aniso_U_11
_atom_site_aniso_U_22
_atom_site_aniso_U_33
_atom_site_aniso_U_23
_atom_site_aniso_U_13
_atom_site_aniso_U_12
C1 0.0249(12) 0.0185(12) 0.0189(11) -0.0033(9) 0.0029(9) -0.0022(10)
C2 0.0251(13) 0.0175(12) 0.0257(12) -0.0017(10) 0.0025(10) -0.0030(10)
C3 0.0199(12) 0.0178(12) 0.0300(13) 0.0034(10) 0.0039(10) -0.0025(10)
C4 0.0152(11) 0.0204(12) 0.0220(11) 0.0055(9) 0.0030(9) -0.0004(9)
C5 0.0208(12) 0.0290(14) 0.0222(12) 0.0084(10) 0.0069(10) 0.0004(10)
C6 0.0216(13) 0.0364(16) 0.0161(11) 0.0044(10) 0.0064(10) 0.0045(10)
C7 0.0214(12) 0.0259(13) 0.0174(11) -0.0023(10) 0.0047(9) 0.0034(10)
C8 0.0132(10) 0.0172(11) 0.0178(10) 0.0001(9) 0.0013(8) 0.0008(9)
C9 0.0127(10) 0.0206(13) 0.0144(11) 0.0023(8) 0.0012(8) 0.0004(8)
C10 0.0214(12) 0.0216(12) 0.0169(11) 0.0055(9) 0.0013(9) 0.0070(10)
C11 0.0269(12) 0.0143(11) 0.0145(10) 0.0024(9) -0.0015(9) 0.0007(10)
C12 0.0224(12) 0.0160(12) 0.0152(10) 0.0045(9) -0.0005(9) -0.0028(9)
C13 0.0204(11) 0.0182(11) 0.0117(10) 0.0036(9) 0.0011(9) 0.0013(10)
C14 0.0191(11) 0.0183(11) 0.0135(10) 0.0011(9) -0.0020(9) -0.0015(9)
C15 0.0160(11) 0.0230(12) 0.0168(11) 0.0034(9) -0.0009(9) -0.0005(9)
C16 0.0310(14) 0.0311(15) 0.0274(13) 0.0011(11) 0.0084(11) 0.0098(12)
C17 0.0194(12) 0.0272(14) 0.0166(11) -0.0010(9) 0.0032(9) 0.0012(10)
C18 0.0334(15) 0.0442(17) 0.0234(13) 0.0099(12) 0.0117(11) 0.0065(13)
C19 0.0388(15) 0.0308(15) 0.0285(14) -0.0028(12) 0.0124(12) 0.0067(12)
N1 0.0171(10) 0.0163(10) 0.0149(9) 0.0002(7) 0.0013(8) -0.0014(7)
O1 0.0258(9) 0.0163(8) 0.0130(7) -0.0015(6) 0.0021(7) -0.0002(7)
Cl1 0.0180(3) 0.0182(3) 0.0176(3) 0.0003(2) 0.0003(2) 0.0010(2)
Ru1 0.01653(11) 0.01234(12) 0.01139(11) -0.00017(6) 0.00058(7) -0.00106(7)

loop_
_atom_type_symbol
_atom_type_description
_atom_type_scat_dispersion_real
_atom_type_scat_dispersion_imag
_atom_type_scat_source
C C 0.0033 0.0016 'International Tables Vol C Tables 4.2.6.8 and 6.1.1.4'
H H 0.0000 0.0000 'International Tables Vol C Tables 4.2.6.8 and 6.1.1.4'
N N 0.0061 0.0033 'International Tables Vol C Tables 4.2.6.8 and 6.1.1.4'
O O 0.0106 0.0060 'International Tables Vol C Tables 4.2.6.8 and 6.1.1.4'
Cl Cl 0.1484 0.1585 'International Tables Vol C Tables 4.2.6.8 and 6.1.1.4'
Ru Ru -1.2594 0.8363 'International Tables Vol C Tables 4.2.6.8 and 6.1.1.4'

loop_
_geom_angle_atom_site_label_1
_geom_angle_atom_site_label_2
_geom_angle_atom_site_label_3
_geom_angle
N1 C1 C2 121.8(2)
N1 C1 H1 119.1
C2 C1 H1 119.1
C3 C2 C1 120.1(2)
C3 C2 H2 120.0
C1 C2 H2 120.0
C2 C3 C4 119.7(2)
C2 C3 H3 120.2
C4 C3 H3 120.2
C3 C4 C5 124.9(2)
C3 C4 C9 117.2(2)
C5 C4 C9 117.9(2)
C6 C5 C4 119.4(2)
C6 C5 H5 120.3
C4 C5 H5 120.3
C5 C6 C7 122.7(2)
C5 C6 H6 118.7
C7 C6 H6 118.7
C8 C7 C6 120.3(2)
C8 C7 H7 119.8
C6 C7 H7 119.8
O1 C8 C7 124.1(2)
O1 C8 C9 118.75(19)
C7 C8 C9 117.1(2)
N1 C9 C4 122.1(2)
N1 C9 C8 115.48(19)
C4 C9 C8 122.5(2)
C15 C10 C11 118.6(2)
C15 C10 C16 121.4(2)
C11 C10 C16 119.9(2)
C15 C10 Ru1 70.69(13)
C11 C10 Ru1 72.10(13)
C16 C10 Ru1 124.97(16)
C12 C11 C10 120.3(2)
C12 C11 Ru1 71.12(13)
C10 C11 Ru1 69.73(13)
C12 C11 H11 119.0
C10 C11 H11 119.0
Ru1 C11 H11 119.0
C11 C12 C13 121.7(2)
C11 C12 Ru1 71.73(13)
C13 C12 Ru1 71.20(12)
C11 C12 H12 118.4
C13 C12 H12 118.4
Ru1 C12 H12 118.4
C14 C13 C12 117.5(2)
C14 C13 C17 123.7(2)
C12 C13 C17 118.9(2)
C14 C13 Ru1 70.22(12)
C12 C13 Ru1 70.63(12)
C17 C13 Ru1 129.94(16)
C13 C14 C15 121.2(2)
C13 C14 Ru1 72.32(13)
C15 C14 Ru1 70.29(13)
C13 C14 H14 118.7
C15 C14 H14 118.7
Ru1 C14 H14 118.7
C10 C15 C14 120.7(2)
C10 C15 Ru1 71.36(13)
C14 C15 Ru1 71.23(13)
C10 C15 H15 119.0
C14 C15 H15 119.0
Ru1 C15 H15 119.0
C10 C16 H16A 109.5
C10 C16 H16B 109.5
H16A C16 H16B 109.5
C10 C16 H16C 109.5
H16A C16 H16C 109.5
H16B C16 H16C 109.5
C13 C17 C19 113.4(2)
C13 C17 C18 109.32(19)
C19 C17 C18 111.0(2)
C13 C17 H17 107.6
C19 C17 H17 107.6
C18 C17 H17 107.6
C17 C18 H18A 109.5
C17 C18 H18B 109.5
H18A C18 H18B 109.5
C17 C18 H18C 109.5
H18A C18 H18C 109.5
H18B C18 H18C 109.5
C17 C19 H19A 109.5
C17 C19 H19B 109.5
H19A C19 H19B 109.5
C17 C19 H19C 109.5
H19A C19 H19C 109.5
H19B C19 H19C 109.5
C1 N1 C9 119.16(19)
C1 N1 Ru1 127.94(16)
C9 N1 Ru1 112.85(14)
C8 O1 Ru1 113.99(14)
O1 Ru1 N1 78.87(7)
O1 Ru1 C15 114.24(8)
N1 Ru1 C15 95.97(8)
O1 Ru1 C10 88.97(7)
N1 Ru1 C10 119.90(8)
C15 Ru1 C10 37.95(9)
O1 Ru1 C14 152.38(8)
N1 Ru1 C14 97.13(8)
C15 Ru1 C14 38.48(8)
C10 Ru1 C14 69.16(9)
O1 Ru1 C12 120.86(8)
N1 Ru1 C12 159.79(8)
C15 Ru1 C12 80.34(9)
C10 Ru1 C12 68.43(9)
C14 Ru1 C12 67.61(8)
O1 Ru1 C13 159.02(8)
N1 Ru1 C13 121.99(8)
C15 Ru1 C13 68.93(9)
C10 Ru1 C13 82.27(8)
C14 Ru1 C13 37.46(9)
C12 Ru1 C13 38.17(9)
O1 Ru1 C11 92.94(7)
N1 Ru1 C11 157.39(8)
C15 Ru1 C11 68.00(9)
C10 Ru1 C11 38.17(9)
C14 Ru1 C11 80.33(8)
C12 Ru1 C11 37.15(8)
C13 Ru1 C11 68.50(9)
O1 Ru1 Cl1 86.59(5)
N1 Ru1 Cl1 84.07(6)
C15 Ru1 Cl1 158.85(6)
C10 Ru1 Cl1 154.23(7)
C14 Ru1 Cl1 120.43(6)
C12 Ru1 Cl1 92.31(6)
C13 Ru1 Cl1 93.04(6)
C11 Ru1 Cl1 116.74(6)

loop_
_geom_bond_atom_site_label_1
_geom_bond_atom_site_label_2
_geom_bond_distance
C1 N1 1.327(3)
C1 C2 1.408(3)
C1 H1 0.9500
C2 C3 1.368(3)
C2 H2 0.9500
C3 C4 1.411(3)
C3 H3 0.9500
C4 C5 1.417(3)
C4 C9 1.419(3)
C5 C6 1.374(4)
C5 H5 0.9500
C6 C7 1.401(3)
C6 H6 0.9500
C7 C8 1.399(3)
C7 H7 0.9500
C8 O1 1.314(3)
C8 C9 1.426(3)
C9 N1 1.372(3)
C10 C15 1.409(3)
C10 C11 1.430(3)
C10 C16 1.501(3)
C10 Ru1 2.171(2)
C11 C12 1.400(3)
C11 Ru1 2.202(2)
C11 H11 1.0000
C12 C13 1.437(3)
C12 Ru1 2.194(2)
C12 H12 1.0000
C13 C14 1.406(3)
C13 C17 1.511(3)
C13 Ru1 2.202(2)
C14 C15 1.429(3)
C14 Ru1 2.175(2)
C14 H14 1.0000
C15 Ru1 2.162(2)
C15 H15 1.0000
C16 H16A 0.9800
C16 H16B 0.9800
C16 H16C 0.9800
C17 C19 1.521(4)
C17 C18 1.529(3)
C17 H17 1.0000
C18 H18A 0.9800
C18 H18B 0.9800
C18 H18C 0.9800
C19 H19A 0.9800
C19 H19B 0.9800
C19 H19C 0.9800
N1 Ru1 2.0958(18)
O1 Ru1 2.0766(15)
Cl1 Ru1 2.4245(6)
